data_1539238
loop_
_publ_author_name
'Voroshilov, Yu.V.'
'Markiv, V.Ya.'
'Gladyshevskii, E.I.'

_publ_section_title
;
 The system zirconium-nickel-silicon
;
_journal_name_full
;
Inorganic Materials (USSR) (see: Izv.Akad.Nauk, Neorg.Mater.)
;
_journal_page_first 1224
_journal_page_last 1228
_journal_volume 3
_journal_year 1967
_chemical_formula_sum 'Ni2 Sc Si2'
_space_group_IT_number 139
_symmetry_space_group_name_Hall '-I 4 2'
_symmetry_space_group_name_H-M 'I 4/m m m'
_cell_angle_alpha 90
_cell_angle_beta 90
_cell_angle_gamma 90
_cell_formula_units_Z 2
_cell_length_a 3.72
_cell_length_b 3.72
_cell_length_c 9.5
_cell_volume 131.465
_citation_journal_id_ASTM INOMAF
_cod_data_source_file Voroshilov_INOMAF_1967_1025.cif
_cod_data_source_block Ni2Sc1Si2
_cod_original_cell_volume 131.4648
_cod_original_formula_sum 'Ni2 Sc1 Si2'
_cod_database_code 1539238

loop_
_symmetry_equiv_pos_as_xyz
x,y,z
-y,x,z
-x,-y,z
y,-x,z
x,-y,-z
y,x,-z
-x,y,-z
-y,-x,-z
-x,-y,-z
y,-x,-z
x,y,-z
-y,x,-z
-x,y,z
-y,-x,z
x,-y,z
y,x,z
x+1/2,y+1/2,z+1/2
-y+1/2,x+1/2,z+1/2
-x+1/2,-y+1/2,z+1/2
y+1/2,-x+1/2,z+1/2
x+1/2,-y+1/2,-z+1/2
y+1/2,x+1/2,-z+1/2
-x+1/2,y+1/2,-z+1/2
-y+1/2,-x+1/2,-z+1/2
-x+1/2,-y+1/2,-z+1/2
y+1/2,-x+1/2,-z+1/2
x+1/2,y+1/2,-z+1/2
-y+1/2,x+1/2,-z+1/2
-x+1/2,y+1/2,z+1/2
-y+1/2,-x+1/2,z+1/2
x+1/2,-y+1/2,z+1/2
y+1/2,x+1/2,z+1/2

loop_
_atom_site_label
_atom_site_type_symbol
_atom_site_fract_x
_atom_site_fract_y
_atom_site_fract_z
_atom_site_occupancy
_atom_site_U_iso_or_equiv
Sc1 Sc 0 0 0 1 0.0
Ni1 Ni 0 0.5 0.25 1 0.0
Si1 Si 0 0 0.375 1 0.0
